data_4505713
loop_
_publ_author_name
'Feng, Zheng'
'Fan, Ailong'
'Valiyaveettil, Suresh'
'Vittal, Jagadese J.'

_publ_section_title
;
 Interplay of Weak Interactions and Structural Features in the Solid State
 Self-Assembly of Symmetric Diamides
;
_journal_issue 4
_journal_name_full 'Crystal Growth &amp; Design'
_journal_page_first 555
_journal_paper_doi 10.1021/cg034045y
_journal_volume 3
_journal_year 2003
_chemical_formula_sum 'C51 H70 N2 O4'
_chemical_formula_weight 775.09
_chemical_name_systematic
; 
 ? 
;
_space_group_IT_number 14
_symmetry_cell_setting monoclinic
_symmetry_space_group_name_Hall '-P 2ybc'
_symmetry_space_group_name_H-M 'P 1 21/c 1'
_atom_sites_solution_hydrogens geom
_atom_sites_solution_primary direct
_atom_sites_solution_secondary difmap
_audit_creation_method SHELXL-97
_cell_angle_alpha 90.00
_cell_angle_beta 95.1510(10)
_cell_angle_gamma 90.00
_cell_formula_units_Z 4
_cell_length_a 21.1142(11)
_cell_length_b 13.4289(7)
_cell_length_c 16.6656(9)
_cell_measurement_reflns_used 4616
_cell_measurement_temperature 293(2)
_cell_measurement_theta_max 25.0
_cell_measurement_theta_min 2.06
_cell_volume 4706.3(4)
_computing_cell_refinement 'Bruker AXS, SAINT'
_computing_data_collection 'Bruker AXS, SMART'
_computing_data_reduction 'Bruker AXS, SAINT'
_computing_molecular_graphics 'Bruker AXS, SHELXTL'
_computing_publication_material 'Bruker AXS, SHELXTL'
_computing_structure_refinement 'SHELXL-97 (Sheldrick, 1997)'
_computing_structure_solution 'SHELXS-97 (Sheldrick, 1990)'
_diffrn_ambient_temperature 293(2)
_diffrn_measured_fraction_theta_full 0.972
_diffrn_measured_fraction_theta_max 0.972
_diffrn_measurement_method '\w scans'
_diffrn_radiation_monochromator graphite
_diffrn_radiation_source 'fine-focus sealed tube'
_diffrn_radiation_type MoK\a
_diffrn_radiation_wavelength 0.71073
_diffrn_reflns_av_R_equivalents 0.0523
_diffrn_reflns_av_sigmaI/netI 0.0778
_diffrn_reflns_limit_h_max 25
_diffrn_reflns_limit_h_min -20
_diffrn_reflns_limit_k_max 14
_diffrn_reflns_limit_k_min -15
_diffrn_reflns_limit_l_max 19
_diffrn_reflns_limit_l_min -19
_diffrn_reflns_number 21202
_diffrn_reflns_theta_full 25.00
_diffrn_reflns_theta_max 25.00
_diffrn_reflns_theta_min 1.80
_exptl_absorpt_coefficient_mu 0.068
_exptl_absorpt_correction_T_max 0.9806
_exptl_absorpt_correction_T_min 0.3600
_exptl_absorpt_correction_type 'sadabs (Sheldrick, 1996)'
_exptl_crystal_colour colorless
_exptl_crystal_density_diffrn 1.094
_exptl_crystal_density_meas ?
_exptl_crystal_density_method 'not measured'
_exptl_crystal_description 'platy with hexagonal faces'
_exptl_crystal_F_000 1688
_exptl_crystal_size_max 0.5
_exptl_crystal_size_mid 0.46
_exptl_crystal_size_min 0.20
_refine_diff_density_max 0.342
_refine_diff_density_min -0.259
_refine_diff_density_rms 0.042
_refine_ls_extinction_coef 0.0004(7)
_refine_ls_extinction_expression Fc^*^=kFc[1+0.001xFc^2^\l^3^/sin(2\q)]^-1/4^
_refine_ls_extinction_method SHELXL
_refine_ls_goodness_of_fit_ref 1.020
_refine_ls_hydrogen_treatment mixed
_refine_ls_matrix_type full
_refine_ls_number_parameters 395
_refine_ls_number_reflns 8053
_refine_ls_number_restraints 400
_refine_ls_restrained_S_all 1.070
_refine_ls_R_factor_all 0.2270
_refine_ls_R_factor_gt 0.1034
_refine_ls_shift/su_max 0.001
_refine_ls_shift/su_mean 0.000
_refine_ls_structure_factor_coef Fsqd
_refine_ls_weighting_details 'calc w=1/[\s^2^(Fo^2^)+(0.1996P)^2^+0.0000P] where P=(Fo^2^+2Fc^2^)/3'
_refine_ls_weighting_scheme calc
_refine_ls_wR_factor_gt 0.3045
_refine_ls_wR_factor_ref 0.3756
_reflns_number_gt 3104
_reflns_number_total 8053
_reflns_threshold_expression >2sigma(I)
_cod_data_source_file cg034045ysi20030326_110439.cif
_cod_data_source_block 99173
_cod_depositor_comments
;
The following automatic conversions were performed:

'_exptl_crystal_density_meas' value 'not measured' was changed to '?'
- the value is perceived as not measured.

Automatic conversion script
Id: cif_fix_values 3008 2015-01-20 13:52:24Z robertas 
;
_cod_original_sg_symbol_H-M P2(1)/c
_cod_database_code 4505713

loop_
_symmetry_equiv_pos_as_xyz
'x, y, z'
'-x, y+1/2, -z+1/2'
'-x, -y, -z'
'x, -y-1/2, z-1/2'

loop_
_atom_site_label
_atom_site_type_symbol
_atom_site_fract_x
_atom_site_fract_y
_atom_site_fract_z
_atom_site_U_iso_or_equiv
_atom_site_adp_type
_atom_site_occupancy
_atom_site_symmetry_multiplicity
_atom_site_calc_flag
_atom_site_refinement_flags
O1 O 0.0012(2) 0.1623(3) 0.2591(2) 0.1065(12) Uani 1 1 d .
O2 O -0.04359(18) 0.3829(3) 0.4184(3) 0.1128(13) Uani 1 1 d .
O3 O 0.4600(2) 0.1304(3) 0.7258(3) 0.1209(15) Uani 1 1 d .
O4 O 0.54598(19) 0.3645(3) 0.6135(3) 0.1140(13) Uani 1 1 d .
N1 N 0.0347(2) 0.3120(3) 0.3558(2) 0.0833(12) Uani 1 1 d .
H1 H 0.0420 0.2660 0.3218 0.100 Uiso 1 1 calc R
N2 N 0.4535(2) 0.2836(3) 0.6277(3) 0.0979(14) Uani 1 1 d .
H2 H 0.4385 0.2311 0.6485 0.117 Uiso 1 1 calc R
C1 C 0.6498(4) 0.2060(6) 0.4759(6) 0.193(4) Uiso 1 1 d D
H1A H 0.6824 0.1768 0.5123 0.289 Uiso 1 1 calc R
H1B H 0.6420 0.2730 0.4924 0.289 Uiso 1 1 calc R
H1C H 0.6634 0.2064 0.4224 0.289 Uiso 1 1 calc R
C2 C 0.5907(4) 0.1469(6) 0.4766(5) 0.173(3) Uiso 1 1 d D
H2A H 0.6001 0.0788 0.4623 0.208 Uiso 1 1 calc R
H2B H 0.5783 0.1461 0.5313 0.208 Uiso 1 1 calc R
C3 C 0.5366(3) 0.1811(6) 0.4233(4) 0.151(3) Uiso 1 1 d D
H3A H 0.5482 0.1779 0.3684 0.181 Uiso 1 1 calc R
H3B H 0.5291 0.2506 0.4354 0.181 Uiso 1 1 calc R
C4 C 0.4759(3) 0.1264(6) 0.4271(5) 0.164(3) Uiso 1 1 d D
H4A H 0.4839 0.0566 0.4168 0.196 Uiso 1 1 calc R
H4B H 0.4638 0.1313 0.4817 0.196 Uiso 1 1 calc R
C5 C 0.4220(3) 0.1576(6) 0.3727(5) 0.154(3) Uiso 1 1 d D
H5A H 0.4330 0.1476 0.3180 0.185 Uiso 1 1 calc R
H5B H 0.4163 0.2286 0.3799 0.185 Uiso 1 1 calc R
C6 C 0.3598(3) 0.1088(6) 0.3800(4) 0.152(3) Uiso 1 1 d D
H6A H 0.3662 0.0373 0.3808 0.182 Uiso 1 1 calc R
H6B H 0.3451 0.1274 0.4315 0.182 Uiso 1 1 calc R
C7 C 0.3092(3) 0.1322(5) 0.3164(4) 0.142(2) Uiso 1 1 d D
H7A H 0.3245 0.1141 0.2652 0.170 Uiso 1 1 calc R
H7B H 0.3033 0.2039 0.3159 0.170 Uiso 1 1 calc R
C8 C 0.2456(3) 0.0858(5) 0.3197(4) 0.139(2) Uiso 1 1 d D
H8A H 0.2273 0.1104 0.3672 0.166 Uiso 1 1 calc R
H8B H 0.2514 0.0145 0.3264 0.166 Uiso 1 1 calc R
C9 C 0.1990(3) 0.1030(5) 0.2488(4) 0.123(2) Uiso 1 1 d D
H9A H 0.2129 0.0656 0.2038 0.148 Uiso 1 1 calc R
H9B H 0.2006 0.1730 0.2347 0.148 Uiso 1 1 calc R
C10 C 0.1305(2) 0.0763(5) 0.2573(3) 0.1109(18) Uiso 1 1 d D
H10A H 0.1279 0.0050 0.2661 0.133 Uiso 1 1 calc R
H10B H 0.1173 0.1092 0.3048 0.133 Uiso 1 1 calc R
C11 C 0.0852(2) 0.1029(4) 0.1878(3) 0.1104(18) Uiso 1 1 d D
H11A H 0.0945 0.0617 0.1425 0.133 Uiso 1 1 calc R
H11B H 0.0931 0.1715 0.1734 0.133 Uiso 1 1 calc R
C12 C 0.0167(3) 0.0926(4) 0.1988(4) 0.1131(19) Uiso 1 1 d D
H12A H -0.0085 0.1061 0.1484 0.136 Uiso 1 1 calc R
H12B H 0.0076 0.0253 0.2155 0.136 Uiso 1 1 calc R
C13 C -0.0613(3) 0.1736(4) 0.2775(3) 0.0909(15) Uani 1 1 d .
C14 C -0.1097(4) 0.1133(4) 0.2420(4) 0.1106(19) Uani 1 1 d .
H14 H -0.1009 0.0637 0.2057 0.133 Uiso 1 1 calc R
C15 C -0.1701(4) 0.1286(5) 0.2616(4) 0.121(2) Uani 1 1 d .
H15 H -0.2028 0.0889 0.2380 0.145 Uiso 1 1 calc R
C16 C -0.1837(3) 0.1993(6) 0.3140(5) 0.119(2) Uani 1 1 d .
H16 H -0.2252 0.2082 0.3272 0.142 Uiso 1 1 calc R
C17 C -0.1352(3) 0.2588(5) 0.3481(4) 0.1052(17) Uani 1 1 d .
H17 H -0.1448 0.3082 0.3842 0.126 Uiso 1 1 calc R
C18 C -0.0736(3) 0.2477(4) 0.3306(3) 0.0812(14) Uani 1 1 d .
C19 C -0.0256(3) 0.3205(4) 0.3727(3) 0.0843(15) Uani 1 1 d .
C20 C 0.0877(3) 0.3675(3) 0.3856(3) 0.0754(13) Uani 1 1 d .
C21 C 0.1451(3) 0.3488(4) 0.3530(3) 0.0963(17) Uani 1 1 d .
H21 H 0.1467 0.3001 0.3136 0.116 Uiso 1 1 calc R
C22 C 0.1995(3) 0.4009(4) 0.3780(3) 0.0941(16) Uani 1 1 d .
H22 H 0.2366 0.3877 0.3540 0.113 Uiso 1 1 calc R
C23 C 0.2003(3) 0.4712(3) 0.4369(3) 0.0776(13) Uani 1 1 d .
C24 C 0.1431(3) 0.4898(3) 0.4697(3) 0.0816(14) Uani 1 1 d .
H24 H 0.1422 0.5379 0.5097 0.098 Uiso 1 1 calc R
C25 C 0.0878(3) 0.4397(4) 0.4451(3) 0.0816(14) Uani 1 1 d .
H25 H 0.0505 0.4544 0.4683 0.098 Uiso 1 1 calc R
C26 C 0.2609(3) 0.5264(4) 0.4634(3) 0.0964(16) Uani 1 1 d .
H26A H 0.2769 0.5576 0.4168 0.116 Uiso 1 1 calc R
H26B H 0.2514 0.5788 0.5006 0.116 Uiso 1 1 calc R
C27 C 0.3119(3) 0.4607(4) 0.5035(3) 0.0803(14) Uani 1 1 d .
C28 C 0.3757(3) 0.4773(4) 0.4942(3) 0.0844(15) Uani 1 1 d .
H28 H 0.3865 0.5286 0.4605 0.101 Uiso 1 1 calc R
C29 C 0.4238(3) 0.4208(4) 0.5327(3) 0.0892(16) Uani 1 1 d .
H29 H 0.4660 0.4339 0.5245 0.107 Uiso 1 1 calc R
C30 C 0.4089(3) 0.3443(4) 0.5839(3) 0.0836(15) Uani 1 1 d .
C31 C 0.3451(3) 0.3260(4) 0.5937(3) 0.1023(18) Uani 1 1 d .
H31 H 0.3341 0.2750 0.6276 0.123 Uiso 1 1 calc R
C32 C 0.2982(3) 0.3831(4) 0.5534(3) 0.0967(17) Uani 1 1 d .
H32 H 0.2559 0.3688 0.5600 0.116 Uiso 1 1 calc R
C33 C 0.5169(3) 0.2963(4) 0.6418(3) 0.0871(15) Uani 1 1 d .
C34 C 0.5519(3) 0.2178(4) 0.6952(3) 0.0983(17) Uani 1 1 d .
C35 C 0.6181(4) 0.2275(5) 0.7030(4) 0.121(2) Uani 1 1 d .
H35 H 0.6370 0.2782 0.6755 0.146 Uiso 1 1 calc R
C36 C 0.6561(4) 0.1627(7) 0.7511(5) 0.143(3) Uani 1 1 d .
H36 H 0.7002 0.1694 0.7561 0.172 Uiso 1 1 calc R
C37 C 0.6265(6) 0.0874(7) 0.7917(5) 0.161(4) Uani 1 1 d .
H37 H 0.6507 0.0440 0.8255 0.194 Uiso 1 1 calc R
C38 C 0.5623(5) 0.0775(6) 0.7817(5) 0.138(3) Uani 1 1 d .
H38 H 0.5438 0.0257 0.8084 0.166 Uiso 1 1 calc R
C39 C 0.5234(4) 0.1390(4) 0.7349(3) 0.1029(18) Uani 1 1 d .
C40 C 0.4286(3) 0.0556(5) 0.7699(4) 0.125(2) Uiso 1 1 d D
H40A H 0.4407 0.0625 0.8272 0.149 Uiso 1 1 calc R
H40B H 0.4409 -0.0103 0.7533 0.149 Uiso 1 1 calc R
C41 C 0.3598(3) 0.0685(5) 0.7534(4) 0.130(2) Uiso 1 1 d D
H41A H 0.3496 0.1357 0.7693 0.155 Uiso 1 1 calc R
H41B H 0.3394 0.0236 0.7888 0.155 Uiso 1 1 calc R
C42 C 0.3292(3) 0.0527(5) 0.6703(4) 0.133(2) Uiso 1 1 d D
H42A H 0.3301 -0.0180 0.6587 0.160 Uiso 1 1 calc R
H42B H 0.3551 0.0856 0.6330 0.160 Uiso 1 1 calc R
C43 C 0.2622(3) 0.0884(6) 0.6534(4) 0.145(2) Uiso 1 1 d D
H43A H 0.2362 0.0537 0.6894 0.174 Uiso 1 1 calc R
H43B H 0.2612 0.1586 0.6669 0.174 Uiso 1 1 calc R
C44 C 0.2329(3) 0.0763(7) 0.5716(5) 0.184(3) Uiso 1 1 d D
H44A H 0.2274 0.0055 0.5621 0.221 Uiso 1 1 calc R
H44B H 0.2632 0.0996 0.5354 0.221 Uiso 1 1 calc R
C45 C 0.1707(4) 0.1255(7) 0.5469(6) 0.214(4) Uiso 1 1 d D
H45A H 0.1773 0.1967 0.5532 0.257 Uiso 1 1 calc R
H45B H 0.1613 0.1132 0.4897 0.257 Uiso 1 1 calc R
C46 C 0.1159(4) 0.1016(8) 0.5842(6) 0.218(4) Uiso 1 1 d D
H46A H 0.1227 0.1225 0.6400 0.262 Uiso 1 1 calc R
H46B H 0.1121 0.0296 0.5843 0.262 Uiso 1 1 calc R
C47 C 0.0540(3) 0.1429(6) 0.5508(5) 0.180(3) Uiso 1 1 d D
H47A H 0.0585 0.2146 0.5476 0.216 Uiso 1 1 calc R
H47B H 0.0458 0.1185 0.4960 0.216 Uiso 1 1 calc R
C48 C -0.0015(4) 0.1220(6) 0.5928(6) 0.191(4) Uiso 1 1 d D
H48A H -0.0062 0.0502 0.5946 0.229 Uiso 1 1 calc R
H48B H 0.0076 0.1445 0.6479 0.229 Uiso 1 1 calc R
C49 C -0.0624(4) 0.1629(7) 0.5634(6) 0.190(3) Uiso 1 1 d D
H49A H -0.0557 0.2340 0.5584 0.228 Uiso 1 1 calc R
H49B H -0.0710 0.1378 0.5089 0.228 Uiso 1 1 calc R
C50 C -0.1201(4) 0.1524(8) 0.6001(6) 0.220(4) Uiso 1 1 d D
H50A H -0.1280 0.0814 0.6039 0.264 Uiso 1 1 calc R
H50B H -0.1119 0.1765 0.6549 0.264 Uiso 1 1 calc R
C51 C -0.1776(4) 0.1958(7) 0.5690(6) 0.220(4) Uiso 1 1 d D
H51A H -0.2108 0.1768 0.6015 0.330 Uiso 1 1 calc R
H51B H -0.1879 0.1734 0.5147 0.330 Uiso 1 1 calc R
H51C H -0.1733 0.2670 0.5695 0.330 Uiso 1 1 calc R

loop_
_atom_site_aniso_label
_atom_site_aniso_U_11
_atom_site_aniso_U_22
_atom_site_aniso_U_33
_atom_site_aniso_U_23
_atom_site_aniso_U_13
_atom_site_aniso_U_12
O1 0.123(3) 0.091(3) 0.107(3) -0.041(2) 0.020(2) -0.007(2)
O2 0.102(3) 0.102(3) 0.140(3) -0.036(3) 0.040(3) -0.001(2)
O3 0.137(4) 0.101(3) 0.131(3) 0.046(2) 0.044(3) 0.000(3)
O4 0.111(3) 0.097(3) 0.136(3) 0.023(2) 0.023(2) -0.027(2)
N1 0.090(3) 0.082(3) 0.080(3) -0.024(2) 0.019(2) -0.004(2)
N2 0.110(4) 0.088(3) 0.096(3) 0.021(3) 0.012(3) -0.027(3)
C13 0.100(5) 0.083(4) 0.091(4) 0.004(3) 0.012(3) 0.001(4)
C14 0.130(6) 0.092(4) 0.109(4) -0.011(3) 0.007(4) -0.027(4)
C15 0.110(6) 0.128(6) 0.126(5) 0.006(5) 0.017(4) -0.019(4)
C16 0.097(5) 0.131(6) 0.128(5) 0.015(5) 0.012(4) -0.006(4)
C17 0.106(5) 0.107(4) 0.104(4) 0.005(4) 0.017(4) -0.003(4)
C18 0.087(4) 0.082(4) 0.076(3) 0.004(3) 0.012(3) 0.003(3)
C19 0.094(4) 0.085(4) 0.077(3) 0.005(3) 0.024(3) 0.011(3)
C20 0.092(4) 0.069(3) 0.067(3) -0.009(3) 0.016(3) 0.000(3)
C21 0.113(5) 0.087(4) 0.093(4) -0.028(3) 0.030(4) 0.006(3)
C22 0.085(4) 0.101(4) 0.100(4) -0.025(3) 0.028(3) -0.011(3)
C23 0.096(4) 0.065(3) 0.071(3) -0.002(3) 0.003(3) -0.008(3)
C24 0.104(4) 0.068(3) 0.073(3) -0.013(3) 0.010(3) -0.002(3)
C25 0.105(4) 0.067(3) 0.075(3) 0.000(3) 0.023(3) 0.003(3)
C26 0.111(4) 0.080(4) 0.100(4) -0.002(3) 0.016(3) -0.009(3)
C27 0.098(4) 0.068(3) 0.077(3) -0.005(3) 0.016(3) -0.026(3)
C28 0.106(4) 0.072(3) 0.077(3) 0.013(3) 0.017(3) -0.022(3)
C29 0.095(4) 0.083(3) 0.092(4) 0.015(3) 0.026(3) -0.023(3)
C30 0.107(4) 0.067(3) 0.080(3) 0.015(3) 0.021(3) -0.012(3)
C31 0.104(5) 0.105(4) 0.101(4) 0.028(3) 0.024(4) -0.023(4)
C32 0.089(4) 0.098(4) 0.104(4) 0.020(3) 0.018(3) -0.023(3)
C33 0.100(5) 0.089(4) 0.074(3) -0.009(3) 0.014(3) -0.010(4)
C34 0.120(5) 0.097(4) 0.076(4) -0.013(3) 0.002(4) 0.004(4)
C35 0.144(6) 0.117(5) 0.099(5) -0.011(4) -0.009(5) 0.003(5)
C36 0.143(7) 0.145(7) 0.135(6) -0.028(6) -0.028(6) 0.025(6)
C37 0.244(12) 0.118(7) 0.112(6) -0.001(5) -0.036(7) 0.044(8)
C38 0.173(8) 0.127(6) 0.110(5) 0.007(5) -0.005(6) 0.030(6)
C39 0.148(6) 0.083(4) 0.080(4) 0.015(3) 0.021(4) 0.015(5)

loop_
_atom_type_symbol
_atom_type_description
_atom_type_scat_dispersion_real
_atom_type_scat_dispersion_imag
_atom_type_scat_source
C C 0.0033 0.0016 'International Tables Vol C Tables 4.2.6.8 and 6.1.1.4'
H H 0.0000 0.0000 'International Tables Vol C Tables 4.2.6.8 and 6.1.1.4'
N N 0.0061 0.0033 'International Tables Vol C Tables 4.2.6.8 and 6.1.1.4'
O O 0.0106 0.0060 'International Tables Vol C Tables 4.2.6.8 and 6.1.1.4'

loop_
_geom_angle_atom_site_label_1
_geom_angle_atom_site_label_2
_geom_angle_atom_site_label_3
_geom_angle
C13 O1 C12 120.5(4)
C39 O3 C40 120.2(5)
C19 N1 C20 128.9(4)
C33 N2 C30 128.9(5)
C3 C2 C1 116.2(7)
C2 C3 C4 116.8(7)
C5 C4 C3 117.5(7)
C4 C5 C6 118.2(6)
C7 C6 C5 116.0(6)
C6 C7 C8 119.0(6)
C7 C8 C9 116.2(6)
C8 C9 C10 117.4(5)
C11 C10 C9 115.3(5)
C10 C11 C12 116.8(5)
O1 C12 C11 108.2(5)
C18 C13 O1 117.4(5)
C18 C13 C14 121.4(6)
O1 C13 C14 121.2(6)
C15 C14 C13 118.6(6)
C16 C15 C14 121.6(7)
C15 C16 C17 118.9(7)
C18 C17 C16 122.3(6)
C17 C18 C13 117.1(6)
C17 C18 C19 115.8(5)
C13 C18 C19 127.1(5)
O2 C19 N1 123.3(5)
O2 C19 C18 119.8(5)
N1 C19 C18 116.9(5)
C25 C20 C21 117.3(5)
C25 C20 N1 125.2(5)
C21 C20 N1 117.4(4)
C22 C21 C20 121.4(5)
C23 C22 C21 121.9(5)
C22 C23 C24 116.9(5)
C22 C23 C26 120.5(5)
C24 C23 C26 122.6(5)
C25 C24 C23 122.5(4)
C24 C25 C20 120.0(5)
C27 C26 C23 113.4(4)
C32 C27 C28 116.5(5)
C32 C27 C26 122.1(5)
C28 C27 C26 121.4(5)
C29 C28 C27 122.8(5)
C28 C29 C30 119.6(5)
C29 C30 C31 118.5(5)
C29 C30 N2 124.9(5)
C31 C30 N2 116.6(5)
C32 C31 C30 120.3(5)
C31 C32 C27 122.3(5)
O4 C33 N2 123.6(5)
O4 C33 C34 120.6(6)
N2 C33 C34 115.8(5)
C35 C34 C39 119.4(6)
C35 C34 C33 114.7(6)
C39 C34 C33 126.0(6)
C36 C35 C34 121.2(7)
C35 C36 C37 118.2(8)
C38 C37 C36 119.8(9)
C37 C38 C39 123.7(9)
O3 C39 C38 123.9(7)
O3 C39 C34 118.4(6)
C38 C39 C34 117.7(8)
O3 C40 C41 108.4(5)
C40 C41 C42 119.8(5)
C41 C42 C43 116.9(6)
C44 C43 C42 117.2(6)
C43 C44 C45 119.9(7)
C46 C45 C44 121.1(8)
C45 C46 C47 118.9(9)
C48 C47 C46 118.1(8)
C49 C48 C47 119.9(8)
C50 C49 C48 126.1(9)
C51 C50 C49 123.1(10)

loop_
_geom_bond_atom_site_label_1
_geom_bond_atom_site_label_2
_geom_bond_distance
O1 C13 1.390(6)
O1 C12 1.433(6)
O2 C19 1.216(5)
O3 C39 1.339(8)
O3 C40 1.442(7)
O4 C33 1.221(6)
N1 C19 1.333(6)
N1 C20 1.399(6)
N2 C33 1.347(6)
N2 C30 1.400(6)
C1 C2 1.479(8)
C2 C3 1.458(8)
C3 C4 1.483(7)
C4 C5 1.452(8)
C5 C6 1.482(7)
C6 C7 1.470(7)
C7 C8 1.486(7)
C8 C9 1.487(7)
C9 C10 1.508(6)
C10 C11 1.478(7)
C11 C12 1.481(6)
C13 C18 1.372(7)
C13 C14 1.393(7)
C14 C15 1.361(8)
C15 C16 1.339(8)
C16 C17 1.380(8)
C17 C18 1.368(7)
C18 C19 1.532(7)
C20 C25 1.386(6)
C20 C21 1.396(7)
C21 C22 1.376(7)
C22 C23 1.361(6)
C23 C24 1.391(6)
C23 C26 1.510(6)
C24 C25 1.379(6)
C26 C27 1.501(7)
C27 C32 1.380(6)
C27 C28 1.388(6)
C28 C29 1.379(7)
C29 C30 1.390(6)
C30 C31 1.394(7)
C31 C32 1.378(7)
C33 C34 1.527(8)
C34 C35 1.398(8)
C34 C39 1.410(8)
C35 C36 1.389(9)
C36 C37 1.396(11)
C37 C38 1.358(11)
C38 C39 1.360(9)
C40 C41 1.464(7)
C41 C42 1.489(7)
C42 C43 1.496(7)
C43 C44 1.454(8)
C44 C45 1.494(8)
C45 C46 1.400(9)
C46 C47 1.482(8)
C47 C48 1.446(8)
C48 C49 1.442(8)
C49 C50 1.419(8)
C50 C51 1.403(10)

loop_
_cod_related_entry_id
_cod_related_entry_database
_cod_related_entry_code
1 ChemSpider 30661529
